data_7060584
loop_
_publ_author_name
'Kordestani, Nazanin'
'Amiri Rudbari, Hadi'
'Correia, Isabel'
'Valente, Andreia'
'C\^orte-Real, Leonor'
'Islam, Mohammad Khairul'
'Micale, Nicola'
'Braun, Jason D.'
'Herbert, David E.'
'Tumanov, Nikolay'
'Wouters, Johan'
'Enamullah, Mohammed'

_publ_section_title
;
 Heteroleptic enantiopure Pd(ii)-complexes derived from
 halogen-substituted Schiff bases and 2-picolylamine: synthesis,
 experimental and computational characterization and investigation of the
 influence of chirality and halogen atoms on the anticancer activity
;
_journal_issue 20
_journal_name_full 'New Journal of Chemistry'
_journal_page_first 9163
_journal_page_last 9180
_journal_paper_doi 10.1039/D1NJ01491A
_journal_volume 45
_journal_year 2021
_chemical_formula_sum 'C19 H22 N2 O4 Zn'
_chemical_formula_weight 407.75
_space_group_crystal_system triclinic
_space_group_IT_number 2
_space_group_name_Hall '-P 1'
_space_group_name_H-M_alt 'P -1'
_atom_sites_solution_hydrogens geom
_audit_block_doi 10.5517/ccdc.csd.cc24sbv4
_audit_creation_method SHELXL-2018/3
_audit_update_record
;
2020-03-11 deposited with the CCDC.	2021-04-16 downloaded from the CCDC.
;
_cell_angle_alpha 106.510(3)
_cell_angle_beta 90.708(3)
_cell_angle_gamma 95.898(2)
_cell_formula_units_Z 2
_cell_length_a 8.3263(4)
_cell_length_b 10.2086(4)
_cell_length_c 11.5327(5)
_cell_measurement_reflns_used 250
_cell_measurement_temperature 298(2)
_cell_measurement_theta_max 27.5
_cell_measurement_theta_min 1.8
_cell_volume 934.00(7)
_computing_cell_refinement 'SMART APEX II'
_computing_data_collection 'SMART APEX II (Bruker,2010)'
_computing_data_reduction 'SAINT (Bruker,2000)'
_computing_molecular_graphics 'Ortep-3v2 for windows (Farrugia, 1997)'
_computing_publication_material 'PLATON (Spek, 2008)'
_computing_structure_refinement 'SHELXL-2018/3 (Sheldrick, 2018)'
_computing_structure_solution 'SHELXL-2014/7 (Sheldrick,2014)'
_diffrn_ambient_temperature 298(2)
_diffrn_measured_fraction_theta_full 0.984
_diffrn_measured_fraction_theta_max 0.968
_diffrn_measurement_device_type 'CCD area detector'
_diffrn_measurement_method 'phi and omega scans'
_diffrn_radiation_type MoK\a
_diffrn_radiation_wavelength 0.71073
_diffrn_reflns_av_R_equivalents 0.0224
_diffrn_reflns_av_unetI/netI 0.0322
_diffrn_reflns_Laue_measured_fraction_full 0.984
_diffrn_reflns_Laue_measured_fraction_max 0.968
_diffrn_reflns_limit_h_max 9
_diffrn_reflns_limit_h_min -10
_diffrn_reflns_limit_k_max 13
_diffrn_reflns_limit_k_min -13
_diffrn_reflns_limit_l_max 14
_diffrn_reflns_limit_l_min -14
_diffrn_reflns_number 8929
_diffrn_reflns_point_group_measured_fraction_full 0.984
_diffrn_reflns_point_group_measured_fraction_max 0.968
_diffrn_reflns_theta_full 25.242
_diffrn_reflns_theta_max 27.500
_diffrn_reflns_theta_min 1.843
_diffrn_source 'fine-focus sealed tube'
_exptl_absorpt_coefficient_mu 1.341
_exptl_absorpt_correction_T_max 0.873
_exptl_absorpt_correction_T_min 0.850
_exptl_absorpt_correction_type multi-scan
_exptl_absorpt_process_details
;
'XPREP' - A PROGRAM DATA PREPARATION & RECIPROCAL 
SPACE EXPLORATION,
Bruker Analytical X-ray Systems, 1997
;
_exptl_crystal_colour White
_exptl_crystal_density_diffrn 1.450
_exptl_crystal_density_method 'not measured'
_exptl_crystal_description Block
_exptl_crystal_F_000 424
_exptl_crystal_size_max 0.20
_exptl_crystal_size_mid 0.10
_exptl_crystal_size_min 0.10
_refine_diff_density_max 0.558
_refine_diff_density_min -0.525
_refine_diff_density_rms 0.089
_refine_ls_extinction_method none
_refine_ls_goodness_of_fit_ref 1.053
_refine_ls_hydrogen_treatment constr
_refine_ls_matrix_type full
_refine_ls_number_parameters 235
_refine_ls_number_reflns 4151
_refine_ls_number_restraints 0
_refine_ls_restrained_S_all 1.053
_refine_ls_R_factor_all 0.0406
_refine_ls_R_factor_gt 0.0353
_refine_ls_shift/su_max 0.001
_refine_ls_shift/su_mean 0.000
_refine_ls_structure_factor_coef Fsqd
_refine_ls_weighting_details 'w=1/[\s^2^(Fo^2^)+(0.0497P)^2^+0.5052P] where P=(Fo^2^+2Fc^2^)/3'
_refine_ls_weighting_scheme calc
_refine_ls_wR_factor_gt 0.0908
_refine_ls_wR_factor_ref 0.0944
_reflns_Friedel_coverage 0.000
_reflns_number_gt 3701
_reflns_number_total 4151
_reflns_threshold_expression 'I > 2\s(I)'
_cod_data_source_file d1nj01491a2.cif
_cod_data_source_block DG1a
_cod_depositor_comments 'Adding full bibliography for 7060575--7060596.cif.'
_cod_database_code 7060584
_shelx_shelxl_version_number 2018/3
_shelx_space_group_comment
;
The symmetry employed for this shelxl refinement is uniquely defined
by the following loop, which should always be used as a source of
symmetry information in preference to the above space-group names.
They are only intended as comments.
;
_exptl_absorpt_special_details
;
 ?
;

loop_
_space_group_symop_operation_xyz
'x, y, z'
'-x, -y, -z'

loop_
_atom_site_label
_atom_site_type_symbol
_atom_site_fract_x
_atom_site_fract_y
_atom_site_fract_z
_atom_site_U_iso_or_equiv
_atom_site_adp_type
_atom_site_occupancy
_atom_site_site_symmetry_order
_atom_site_calc_flag
_atom_site_refinement_flags_posn
_atom_site_refinement_flags_adp
_atom_site_refinement_flags_occupancy
_atom_site_disorder_assembly
_atom_site_disorder_group
O1 O 0.7515(2) 0.95722(17) 0.52279(16) 0.0420(4) Uani 1 1 d . . . . .
O2 O 0.8204(3) 0.74958(18) 0.45546(17) 0.0498(5) Uani 1 1 d . . . . .
N1 N 0.6450(2) 1.06934(19) 0.77612(18) 0.0326(4) Uani 1 1 d . . . . .
N2 N 0.4955(2) 0.76151(18) 0.62609(17) 0.0278(4) Uani 1 1 d . . . . .
C1 C 0.6112(4) 1.0828(3) 0.8921(3) 0.0476(7) Uani 1 1 d . . . . .
H1 H 0.614314 1.006548 0.920635 0.057 Uiso 1 1 calc R U . . .
C2 C 0.5725(4) 1.2021(3) 0.9709(3) 0.0533(8) Uani 1 1 d . . . . .
H2 H 0.549909 1.204925 1.050251 0.064 Uiso 1 1 calc R U . . .
C3 C 0.5670(3) 1.3159(3) 0.9340(3) 0.0462(6) Uani 1 1 d . . . . .
C4 C 0.6007(5) 1.3040(3) 0.8143(3) 0.0624(9) Uani 1 1 d . . . . .
H4 H 0.595998 1.378900 0.784128 0.075 Uiso 1 1 calc R U . . .
C5 C 0.6415(4) 1.1799(3) 0.7389(3) 0.0523(7) Uani 1 1 d . . . . .
H5 H 0.667158 1.174987 0.659612 0.063 Uiso 1 1 calc R U . . .
C6 C 0.5283(5) 1.4482(3) 1.0258(3) 0.0610(8) Uani 1 1 d . . . . .
H6A H 0.446301 1.424502 1.077624 0.073 Uiso 1 1 calc R U . . .
H6B H 0.624762 1.489011 1.076450 0.073 Uiso 1 1 calc R U . . .
C7 C 0.3707(3) 0.8092(2) 0.5834(2) 0.0360(5) Uani 1 1 d . . . . .
H7 H 0.388068 0.893585 0.567148 0.043 Uiso 1 1 calc R U . . .
C8 C 0.2178(3) 0.7396(3) 0.5622(3) 0.0408(6) Uani 1 1 d . . . . .
H8 H 0.134852 0.776870 0.532130 0.049 Uiso 1 1 calc R U . . .
C9 C 0.1876(3) 0.6141(2) 0.5857(2) 0.0334(5) Uani 1 1 d . . . . .
C10 C 0.3185(3) 0.5622(3) 0.6257(3) 0.0456(7) Uani 1 1 d . . . . .
H10 H 0.305290 0.476293 0.639461 0.055 Uiso 1 1 calc R U . . .
C11 C 0.4677(3) 0.6382(2) 0.6450(3) 0.0416(6) Uani 1 1 d . . . . .
H11 H 0.553524 0.601863 0.672588 0.050 Uiso 1 1 calc R U . . .
C12 C 0.0197(3) 0.5363(3) 0.5667(2) 0.0370(5) Uani 1 1 d . . . . .
H12A H -0.059208 0.599939 0.597257 0.044 Uiso 1 1 calc R U . . .
H12B H 0.012944 0.469058 0.611791 0.044 Uiso 1 1 calc R U . . .
C18 C 1.0087(3) 0.7545(3) -0.1098(2) 0.0439(6) Uani 1 1 d . . . . .
H18A H 1.083603 0.837712 -0.085096 0.053 Uiso 1 1 calc R U . . .
H18B H 1.062568 0.685264 -0.166802 0.053 Uiso 1 1 calc R U . . .
C13 C 0.8018(3) 0.8601(2) 0.4391(2) 0.0285(4) Uani 1 1 d . . . . .
C14 C 0.8370(3) 0.8907(3) 0.3211(2) 0.0399(6) Uani 1 1 d . . . . .
H14A H 0.920500 0.967935 0.336894 0.048 Uiso 1 1 calc R U . . .
H14B H 0.740381 0.919349 0.292258 0.048 Uiso 1 1 calc R U . . .
C15 C 0.8905(3) 0.7745(3) 0.2209(2) 0.0375(5) Uani 1 1 d . . . . .
H15A H 0.808773 0.695886 0.204525 0.045 Uiso 1 1 calc R U . . .
H15B H 0.989904 0.747244 0.246985 0.045 Uiso 1 1 calc R U . . .
C16 C 0.9178(3) 0.8163(3) 0.1058(2) 0.0386(5) Uani 1 1 d . . . . .
H16A H 0.817952 0.843959 0.080984 0.046 Uiso 1 1 calc R U . . .
H16B H 0.998352 0.895875 0.123637 0.046 Uiso 1 1 calc R U . . .
C17 C 0.9726(3) 0.7056(3) 0.0008(2) 0.0427(6) Uani 1 1 d . . . . .
H17A H 0.889022 0.628263 -0.021273 0.051 Uiso 1 1 calc R U . . .
H17B H 1.068999 0.673721 0.026503 0.051 Uiso 1 1 calc R U . . .
C19 C 0.8630(3) 0.7835(3) -0.1745(2) 0.0339(5) Uani 1 1 d . . . . .
O4 O 0.7256(2) 0.7523(3) -0.1490(2) 0.0724(8) Uani 1 1 d . . . . .
O3 O 0.8937(2) 0.84397(18) -0.25480(16) 0.0387(4) Uani 1 1 d . . . . .
Zn1 Zn 0.71090(3) 0.88301(2) 0.66124(2) 0.02593(9) Uani 1 1 d . . . . .

loop_
_atom_site_aniso_label
_atom_site_aniso_U_11
_atom_site_aniso_U_22
_atom_site_aniso_U_33
_atom_site_aniso_U_23
_atom_site_aniso_U_13
_atom_site_aniso_U_12
O1 0.0664(12) 0.0327(9) 0.0311(9) 0.0116(7) 0.0129(8) 0.0165(8)
O2 0.0831(14) 0.0323(9) 0.0403(11) 0.0163(8) 0.0130(10) 0.0174(9)
N1 0.0332(10) 0.0250(9) 0.0351(11) 0.0003(8) 0.0048(8) 0.0054(7)
N2 0.0295(9) 0.0233(8) 0.0296(10) 0.0060(7) -0.0015(7) 0.0032(7)
C1 0.0590(17) 0.0309(13) 0.0484(16) 0.0034(11) 0.0233(13) 0.0037(11)
C2 0.0657(19) 0.0378(14) 0.0489(17) 0.0001(12) 0.0271(14) 0.0041(13)
C3 0.0464(15) 0.0365(13) 0.0483(16) -0.0021(12) 0.0096(12) 0.0102(11)
C4 0.096(3) 0.0313(14) 0.063(2) 0.0113(14) 0.0022(18) 0.0238(15)
C5 0.081(2) 0.0355(14) 0.0399(16) 0.0055(12) 0.0079(14) 0.0205(14)
C6 0.084(2) 0.0435(16) 0.0522(19) 0.0034(14) 0.0111(16) 0.0205(15)
C7 0.0368(12) 0.0274(11) 0.0476(15) 0.0172(10) -0.0043(10) 0.0030(9)
C8 0.0355(12) 0.0337(12) 0.0561(17) 0.0171(12) -0.0084(11) 0.0060(10)
C9 0.0342(12) 0.0290(11) 0.0327(13) 0.0032(9) -0.0002(9) 0.0010(9)
C10 0.0452(14) 0.0272(12) 0.0654(19) 0.0183(12) -0.0146(13) -0.0037(10)
C11 0.0363(12) 0.0292(12) 0.0619(18) 0.0178(12) -0.0137(11) 0.0035(10)
C12 0.0368(12) 0.0335(12) 0.0368(14) 0.0042(10) 0.0050(10) 0.0031(10)
C18 0.0384(13) 0.0697(18) 0.0284(13) 0.0172(12) 0.0043(10) 0.0193(12)
C13 0.0302(11) 0.0286(10) 0.0261(11) 0.0077(9) -0.0010(8) 0.0010(8)
C14 0.0574(16) 0.0343(12) 0.0300(13) 0.0123(10) 0.0088(11) 0.0054(11)
C15 0.0459(14) 0.0412(13) 0.0270(12) 0.0113(10) 0.0057(10) 0.0073(11)
C16 0.0455(14) 0.0429(13) 0.0285(13) 0.0116(10) 0.0030(10) 0.0054(11)
C17 0.0515(15) 0.0510(15) 0.0299(13) 0.0143(11) 0.0045(11) 0.0182(12)
C19 0.0351(12) 0.0422(13) 0.0212(11) 0.0025(9) 0.0013(9) 0.0076(10)
O4 0.0366(11) 0.134(2) 0.0586(14) 0.0542(15) -0.0059(10) -0.0097(12)
O3 0.0377(9) 0.0451(10) 0.0368(10) 0.0165(8) -0.0011(7) 0.0071(7)
Zn1 0.02864(14) 0.02278(14) 0.02556(15) 0.00524(10) 0.00218(9) 0.00384(9)

loop_
_atom_type_symbol
_atom_type_description
_atom_type_scat_dispersion_real
_atom_type_scat_dispersion_imag
_atom_type_scat_source
C C 0.0033 0.0016 'International Tables Vol C Tables 4.2.6.8 and 6.1.1.4'
H H 0.0000 0.0000 'International Tables Vol C Tables 4.2.6.8 and 6.1.1.4'
N N 0.0061 0.0033 'International Tables Vol C Tables 4.2.6.8 and 6.1.1.4'
O O 0.0106 0.0060 'International Tables Vol C Tables 4.2.6.8 and 6.1.1.4'
Zn Zn 0.2839 1.4301 'International Tables Vol C Tables 4.2.6.8 and 6.1.1.4'

loop_
_citation_id
_citation_doi
_citation_year
1 10.1021/acs.cgd.0c00880 2020

loop_
_geom_angle_atom_site_label_1
_geom_angle_atom_site_label_2
_geom_angle_atom_site_label_3
_geom_angle
_geom_angle_site_symmetry_1
_geom_angle_site_symmetry_3
_geom_angle_publ_flag
C13 O1 Zn1 106.18(14) . . ?
C5 N1 C1 116.5(2) . . ?
C5 N1 Zn1 121.75(18) . . ?
C1 N1 Zn1 121.67(17) . . ?
C11 N2 C7 116.89(19) . . ?
C11 N2 Zn1 125.01(16) . . ?
C7 N2 Zn1 118.09(14) . . ?
N1 C1 C2 123.9(3) . . ?
C3 C2 C1 120.3(3) . . ?
C2 C3 C4 116.7(3) . . ?
C2 C3 C6 118.7(3) . . ?
C4 C3 C6 124.6(3) . . ?
C3 C4 C5 120.2(3) . . ?
N1 C5 C4 122.3(3) . . ?
C6 C6 C3 115.5(3) 2_687 . ?
N2 C7 C8 123.3(2) . . ?
C7 C8 C9 119.9(2) . . ?
C8 C9 C10 116.9(2) . . ?
C8 C9 C12 121.3(2) . . ?
C10 C9 C12 121.8(2) . . ?
C11 C10 C9 119.7(2) . . ?
N2 C11 C10 123.3(2) . . ?
C9 C12 C12 111.1(2) . 2_566 ?
C19 C18 C17 115.3(2) . . ?
O2 C13 O1 121.2(2) . . ?
O2 C13 C14 122.5(2) . . ?
O1 C13 C14 116.3(2) . . ?
C13 C14 C15 116.3(2) . . ?
C14 C15 C16 111.5(2) . . ?
C17 C16 C15 114.8(2) . . ?
C16 C17 C18 113.1(2) . . ?
O4 C19 O3 122.5(2) . . ?
O4 C19 C18 121.8(2) . . ?
O3 C19 C18 115.7(2) . . ?
C19 O3 Zn1 116.78(15) . 1_554 ?
O3 Zn1 O1 118.28(8) 1_556 . ?
O3 Zn1 N2 123.71(7) 1_556 . ?
O1 Zn1 N2 107.74(8) . . ?
O3 Zn1 N1 104.51(8) 1_556 . ?
O1 Zn1 N1 94.42(7) . . ?
N2 Zn1 N1 102.31(7) . . ?

loop_
_geom_bond_atom_site_label_1
_geom_bond_atom_site_label_2
_geom_bond_distance
_geom_bond_site_symmetry_2
_geom_bond_publ_flag
O1 C13 1.281(3) . ?
O1 Zn1 1.9712(17) . ?
O2 C13 1.220(3) . ?
N1 C5 1.320(3) . ?
N1 C1 1.341(3) . ?
N1 Zn1 2.1153(18) . ?
N2 C11 1.336(3) . ?
N2 C7 1.337(3) . ?
N2 Zn1 2.0391(18) . ?
C1 C2 1.368(4) . ?
C2 C3 1.350(4) . ?
C3 C4 1.385(4) . ?
C3 C6 1.528(4) . ?
C4 C5 1.395(4) . ?
C6 C6 1.466(6) 2_687 ?
C7 C8 1.376(3) . ?
C8 C9 1.382(3) . ?
C9 C10 1.388(4) . ?
C9 C12 1.517(3) . ?
C10 C11 1.376(3) . ?
C12 C12 1.520(5) 2_566 ?
C18 C19 1.514(3) . ?
C18 C17 1.519(4) . ?
C13 C14 1.505(3) . ?
C14 C15 1.511(3) . ?
C15 C16 1.520(3) . ?
C16 C17 1.514(4) . ?
C19 O4 1.218(3) . ?
C19 O3 1.266(3) . ?
O3 Zn1 1.9290(17) 1_554 ?
